data_7026603
loop_
_publ_author_name
'Lian, Zhe'
'Xu, Xiaofeng'
'Sun, Hongjian'
'Chen, Yue'
'Zheng, Tingting'
'Li, Xiaoyan'

_publ_section_title
;
 Imine-assisted C-F bond activation using low-valent cobalt compounds
 supported by trimethylphosphine ligands and formation of novel organic
 fluorides.
;
_journal_issue 40
_journal_name_full 'Dalton transactions (Cambridge, England : 2003)'
_journal_page_first 9523
_journal_page_last 9529
_journal_paper_doi 10.1039/c0dt00526f
_journal_volume 39
_journal_year 2010
_chemical_formula_sum 'C22 H36 Co F2 N P3'
_chemical_formula_weight 504.36
_chemical_name_systematic
;
?
;
_space_group_IT_number 14
_symmetry_space_group_name_Hall '-P 2yn'
_symmetry_space_group_name_H-M 'P 1 21/n 1'
_atom_sites_solution_hydrogens geom
_atom_sites_solution_primary direct
_atom_sites_solution_secondary difmap
_audit_creation_method SHELXL-97
_cell_angle_alpha 90.00
_cell_angle_beta 94.35(3)
_cell_angle_gamma 90.00
_cell_formula_units_Z 4
_cell_length_a 8.5130(17)
_cell_length_b 16.009(3)
_cell_length_c 18.999(4)
_cell_measurement_temperature 423(2)
_cell_volume 2581.8(9)
_computing_structure_refinement 'SHELXL-97 (Sheldrick, 1997)'
_computing_structure_solution 'SHELXS-97 (Sheldrick, 1990)'
_diffrn_ambient_temperature 423(2)
_diffrn_measured_fraction_theta_full 0.846
_diffrn_measured_fraction_theta_max 0.846
_diffrn_radiation_monochromator graphite
_diffrn_radiation_source 'fine-focus sealed tube'
_diffrn_radiation_type MoK\a
_diffrn_radiation_wavelength 0.71073
_diffrn_reflns_av_R_equivalents 0.0730
_diffrn_reflns_av_sigmaI/netI 0.0552
_diffrn_reflns_limit_h_max 10
_diffrn_reflns_limit_h_min -9
_diffrn_reflns_limit_k_max 11
_diffrn_reflns_limit_k_min -20
_diffrn_reflns_limit_l_max 21
_diffrn_reflns_limit_l_min -24
_diffrn_reflns_number 6781
_diffrn_reflns_theta_full 27.14
_diffrn_reflns_theta_max 27.14
_diffrn_reflns_theta_min 1.67
_exptl_absorpt_coefficient_mu 0.874
_exptl_crystal_density_diffrn 1.298
_exptl_crystal_density_method 'not measured'
_exptl_crystal_F_000 1060
_refine_diff_density_max 0.603
_refine_diff_density_min -0.754
_refine_diff_density_rms 0.086
_refine_ls_extinction_method none
_refine_ls_goodness_of_fit_ref 1.169
_refine_ls_hydrogen_treatment mixed
_refine_ls_matrix_type full
_refine_ls_number_parameters 307
_refine_ls_number_reflns 4832
_refine_ls_number_restraints 0
_refine_ls_restrained_S_all 1.169
_refine_ls_R_factor_all 0.0941
_refine_ls_R_factor_gt 0.0697
_refine_ls_shift/su_max 0.064
_refine_ls_shift/su_mean 0.001
_refine_ls_structure_factor_coef Fsqd
_refine_ls_weighting_details 'calc w=1/[\s^2^(Fo^2^)+(0.1000P)^2^+0.0000P] where P=(Fo^2^+2Fc^2^)/3'
_refine_ls_weighting_scheme calc
_refine_ls_wR_factor_gt 0.1781
_refine_ls_wR_factor_ref 0.1897
_reflns_number_gt 3264
_reflns_number_total 4832
_reflns_threshold_expression >2sigma(I)
_cod_data_source_file c0dt00526f.txt
_cod_data_source_block sun81a
_cod_database_code 7026603

loop_
_symmetry_equiv_pos_as_xyz
'x, y, z'
'-x+1/2, y+1/2, -z+1/2'
'-x, -y, -z'
'x-1/2, -y-1/2, z-1/2'

loop_
_atom_site_label
_atom_site_type_symbol
_atom_site_fract_x
_atom_site_fract_y
_atom_site_fract_z
_atom_site_U_iso_or_equiv
_atom_site_adp_type
_atom_site_occupancy
_atom_site_symmetry_multiplicity
_atom_site_calc_flag
_atom_site_refinement_flags
N1 N 1.1280(5) 0.3864(2) 0.21760(18) 0.0516(9) Uani 1 1 d .
Co1 Co 0.97720(7) 0.47018(4) 0.23912(3) 0.0491(2) Uani 1 1 d .
P1 P 0.75555(17) 0.44487(9) 0.17190(7) 0.0612(3) Uani 1 1 d .
P2 P 0.87513(17) 0.52115(8) 0.33269(7) 0.0598(3) Uani 1 1 d .
P3 P 1.06960(17) 0.58349(8) 0.19023(8) 0.0629(4) Uani 1 1 d .
C1 C 1.1484(6) 0.3396(3) 0.1566(2) 0.0513(10) Uani 1 1 d .
C2 C 1.1123(6) 0.2552(3) 0.1499(2) 0.0597(12) Uani 1 1 d .
C3 C 1.1416(8) 0.2114(4) 0.0883(3) 0.0696(14) Uani 1 1 d .
C4 C 1.2101(7) 0.2514(5) 0.0334(3) 0.0747(16) Uani 1 1 d .
C5 C 1.2503(7) 0.3332(4) 0.0409(3) 0.0707(14) Uani 1 1 d .
C6 C 1.2227(7) 0.3791(4) 0.1011(2) 0.0611(12) Uani 1 1 d .
C7 C 1.0368(6) 0.3534(3) 0.2695(2) 0.0501(10) Uani 1 1 d .
C8 C 1.1129(6) 0.3395(3) 0.3415(2) 0.0504(10) Uani 1 1 d .
C9 C 1.2481(6) 0.3776(3) 0.3710(2) 0.0580(11) Uani 1 1 d .
C10 C 1.3199(8) 0.3596(4) 0.4367(3) 0.0640(13) Uani 1 1 d .
C11 C 1.2511(8) 0.2995(4) 0.4778(3) 0.0665(14) Uani 1 1 d .
C12 C 1.1152(7) 0.2607(4) 0.4528(3) 0.0666(14) Uani 1 1 d .
C13 C 1.0496(6) 0.2816(3) 0.3858(2) 0.0546(10) Uani 1 1 d .
C14 C 0.6395(7) 0.5303(4) 0.1308(3) 0.0808(16) Uani 1 1 d .
H14A H 0.7010 0.5592 0.0981 0.121 Uiso 1 1 calc R
H14B H 0.6105 0.5685 0.1666 0.121 Uiso 1 1 calc R
H14C H 0.5461 0.5082 0.1061 0.121 Uiso 1 1 calc R
C15 C 0.5938(10) 0.3929(6) 0.2159(5) 0.116(3) Uani 1 1 d .
H15A H 0.5128 0.3759 0.1809 0.174 Uiso 1 1 calc R
H15B H 0.5506 0.4312 0.2481 0.174 Uiso 1 1 calc R
H15C H 0.6345 0.3448 0.2413 0.174 Uiso 1 1 calc R
C16 C 0.7762(12) 0.3797(8) 0.0967(5) 0.178(7) Uani 1 1 d .
H16A H 0.6738 0.3653 0.0756 0.267 Uiso 1 1 calc R
H16B H 0.8320 0.3297 0.1112 0.267 Uiso 1 1 calc R
H16C H 0.8340 0.4091 0.0630 0.267 Uiso 1 1 calc R
C17 C 0.7217(8) 0.6013(4) 0.3222(3) 0.0772(16) Uani 1 1 d .
H17A H 0.6340 0.5801 0.2927 0.116 Uiso 1 1 calc R
H17B H 0.7632 0.6500 0.3006 0.116 Uiso 1 1 calc R
H17C H 0.6875 0.6158 0.3676 0.116 Uiso 1 1 calc R
C18 C 0.7809(9) 0.4502(5) 0.3909(3) 0.089(2) Uani 1 1 d .
H18A H 0.7393 0.4813 0.4284 0.134 Uiso 1 1 calc R
H18B H 0.8568 0.4104 0.4103 0.134 Uiso 1 1 calc R
H18C H 0.6968 0.4212 0.3647 0.134 Uiso 1 1 calc R
C19 C 1.0164(8) 0.5709(6) 0.3975(3) 0.096(2) Uani 1 1 d .
H19A H 0.9614 0.5928 0.4357 0.144 Uiso 1 1 calc R
H19B H 1.0695 0.6155 0.3753 0.144 Uiso 1 1 calc R
H19C H 1.0923 0.5303 0.4154 0.144 Uiso 1 1 calc R
C20 C 1.2787(7) 0.5908(4) 0.2157(3) 0.0706(14) Uani 1 1 d .
H20A H 1.3235 0.6356 0.1903 0.106 Uiso 1 1 calc R
H20B H 1.3292 0.5392 0.2048 0.106 Uiso 1 1 calc R
H20C H 1.2943 0.6014 0.2655 0.106 Uiso 1 1 calc R
C21 C 1.0638(8) 0.5909(5) 0.0938(3) 0.0882(19) Uani 1 1 d .
H21A H 1.1418 0.6301 0.0808 0.132 Uiso 1 1 calc R
H21B H 0.9613 0.6093 0.0756 0.132 Uiso 1 1 calc R
H21C H 1.0853 0.5370 0.0744 0.132 Uiso 1 1 calc R
C22 C 1.0080(9) 0.6894(4) 0.2116(5) 0.098(2) Uani 1 1 d .
H22A H 1.0251 0.6984 0.2616 0.147 Uiso 1 1 calc R
H22B H 0.8982 0.6964 0.1974 0.147 Uiso 1 1 calc R
H22C H 1.0685 0.7292 0.1872 0.147 Uiso 1 1 calc R
F1 F 0.9146(4) 0.24153(19) 0.36223(14) 0.0680(8) Uani 1 1 d .
F2 F 1.3172(4) 0.4396(2) 0.33394(15) 0.0717(8) Uani 1 1 d .
H3 H 1.117(6) 0.151(4) 0.086(3) 0.062(14) Uiso 1 1 d .
H10 H 1.398(8) 0.385(5) 0.450(3) 0.073(19) Uiso 1 1 d .
H12 H 1.059(8) 0.216(5) 0.480(3) 0.090(19) Uiso 1 1 d .
H5 H 1.295(9) 0.373(5) 0.006(3) 0.10(2) Uiso 1 1 d .
H2 H 1.072(6) 0.220(4) 0.184(3) 0.065(15) Uiso 1 1 d .
H6 H 1.238(7) 0.442(4) 0.103(3) 0.070(15) Uiso 1 1 d .
H4 H 1.239(9) 0.219(6) -0.009(3) 0.11(2) Uiso 1 1 d .
H11 H 1.295(8) 0.284(5) 0.520(3) 0.09(2) Uiso 1 1 d .
H7 H 0.958(6) 0.309(4) 0.254(2) 0.063(14) Uiso 1 1 d .

loop_
_atom_site_aniso_label
_atom_site_aniso_U_11
_atom_site_aniso_U_22
_atom_site_aniso_U_33
_atom_site_aniso_U_23
_atom_site_aniso_U_13
_atom_site_aniso_U_12
N1 0.059(2) 0.044(2) 0.0519(17) 0.0009(14) 0.0036(16) -0.0003(16)
Co1 0.0508(4) 0.0398(3) 0.0564(3) 0.0004(2) 0.0018(2) 0.0001(2)
P1 0.0608(9) 0.0491(7) 0.0713(7) -0.0023(5) -0.0104(6) 0.0038(5)
P2 0.0601(8) 0.0553(7) 0.0640(6) -0.0077(5) 0.0038(6) 0.0072(5)
P3 0.0600(9) 0.0443(6) 0.0848(8) 0.0104(5) 0.0080(7) -0.0001(5)
C1 0.053(3) 0.048(2) 0.052(2) 0.0015(17) 0.0002(19) 0.0044(19)
C2 0.067(3) 0.049(3) 0.062(2) -0.003(2) 0.002(2) 0.006(2)
C3 0.074(4) 0.058(3) 0.075(3) -0.013(2) 0.000(3) 0.009(3)
C4 0.072(4) 0.093(5) 0.059(3) -0.015(3) 0.002(3) 0.014(3)
C5 0.068(4) 0.083(4) 0.061(3) -0.003(3) 0.006(2) 0.012(3)
C6 0.061(3) 0.065(3) 0.058(2) 0.008(2) 0.004(2) 0.005(2)
C7 0.049(3) 0.044(2) 0.056(2) 0.0023(16) -0.0017(19) -0.0021(18)
C8 0.055(3) 0.043(2) 0.053(2) -0.0016(16) 0.0043(19) 0.0041(18)
C9 0.061(3) 0.053(3) 0.060(2) 0.0000(19) 0.003(2) 0.002(2)
C10 0.063(4) 0.066(3) 0.061(3) -0.005(2) -0.003(2) 0.007(3)
C11 0.080(4) 0.065(3) 0.054(2) 0.002(2) -0.002(2) 0.015(3)
C12 0.081(4) 0.057(3) 0.061(3) 0.010(2) 0.010(3) 0.010(3)
C13 0.060(3) 0.045(2) 0.059(2) -0.0010(18) 0.003(2) 0.0055(19)
C14 0.067(4) 0.084(4) 0.091(4) 0.025(3) 0.002(3) 0.004(3)
C15 0.096(6) 0.098(6) 0.147(6) 0.052(5) -0.038(5) -0.033(4)
C16 0.110(8) 0.239(14) 0.174(8) -0.154(10) -0.066(6) 0.079(8)
C17 0.080(4) 0.067(4) 0.085(3) -0.013(3) 0.008(3) 0.017(3)
C18 0.103(5) 0.085(4) 0.083(3) 0.005(3) 0.032(4) 0.023(4)
C19 0.071(5) 0.125(6) 0.090(4) -0.045(4) -0.013(3) 0.024(4)
C20 0.060(3) 0.059(3) 0.094(4) 0.002(2) 0.013(3) -0.007(2)
C21 0.079(5) 0.092(5) 0.094(4) 0.040(3) 0.009(3) 0.000(3)
C22 0.094(5) 0.045(3) 0.158(6) 0.016(3) 0.037(4) 0.003(3)
F1 0.073(2) 0.0586(17) 0.0721(16) 0.0090(13) 0.0016(14) -0.0136(14)
F2 0.076(2) 0.072(2) 0.0662(15) 0.0066(14) -0.0006(14) -0.0195(16)

loop_
_atom_type_symbol
_atom_type_description
_atom_type_scat_dispersion_real
_atom_type_scat_dispersion_imag
_atom_type_scat_source
C C 0.0033 0.0016 'International Tables Vol C Tables 4.2.6.8 and 6.1.1.4'
H H 0.0000 0.0000 'International Tables Vol C Tables 4.2.6.8 and 6.1.1.4'
N N 0.0061 0.0033 'International Tables Vol C Tables 4.2.6.8 and 6.1.1.4'
F F 0.0171 0.0103 'International Tables Vol C Tables 4.2.6.8 and 6.1.1.4'
P P 0.1023 0.0942 'International Tables Vol C Tables 4.2.6.8 and 6.1.1.4'
Co Co 0.3494 0.9721 'International Tables Vol C Tables 4.2.6.8 and 6.1.1.4'

loop_
_geom_angle_atom_site_label_1
_geom_angle_atom_site_label_2
_geom_angle_atom_site_label_3
_geom_angle
C1 N1 C7 119.3(4)
C1 N1 Co1 132.5(3)
C7 N1 Co1 72.5(2)
N1 Co1 C7 41.75(17)
N1 Co1 P2 138.05(11)
C7 Co1 P2 102.72(13)
N1 Co1 P3 102.63(12)
C7 Co1 P3 142.56(14)
P2 Co1 P3 102.17(6)
N1 Co1 P1 107.50(13)
C7 Co1 P1 100.32(14)
P2 Co1 P1 99.29(6)
P3 Co1 P1 102.75(6)
C16 P1 C14 100.3(4)
C16 P1 C15 102.6(6)
C14 P1 C15 97.6(3)
C16 P1 Co1 115.6(3)
C14 P1 Co1 120.9(2)
C15 P1 Co1 116.5(3)
C18 P2 C17 99.3(3)
C18 P2 C19 99.2(4)
C17 P2 C19 101.2(3)
C18 P2 Co1 118.8(2)
C17 P2 Co1 119.67(19)
C19 P2 Co1 115.2(2)
C20 P3 C22 100.0(3)
C20 P3 C21 102.4(3)
C22 P3 C21 100.1(4)
C20 P3 Co1 108.3(2)
C22 P3 Co1 123.4(2)
C21 P3 Co1 119.3(2)
C2 C1 N1 123.7(4)
C2 C1 C6 118.3(4)
N1 C1 C6 117.7(5)
C1 C2 C3 120.7(5)
C4 C3 C2 120.6(7)
C5 C4 C3 118.8(5)
C4 C5 C6 122.5(6)
C5 C6 C1 119.1(6)
N1 C7 C8 118.5(4)
N1 C7 Co1 65.8(2)
C8 C7 Co1 119.2(3)
C9 C8 C13 113.4(4)
C9 C8 C7 126.7(4)
C13 C8 C7 119.8(4)
F2 C9 C10 115.9(5)
F2 C9 C8 119.1(4)
C10 C9 C8 125.0(5)
C9 C10 C11 118.4(6)
C12 C11 C10 119.9(5)
C11 C12 C13 118.6(5)
F1 C13 C8 118.1(4)
F1 C13 C12 117.2(4)
C8 C13 C12 124.7(5)

loop_
_geom_bond_atom_site_label_1
_geom_bond_atom_site_label_2
_geom_bond_distance
N1 C1 1.402(6)
N1 C7 1.403(6)
N1 Co1 1.922(4)
Co1 C7 2.009(5)
Co1 P2 2.1943(14)
Co1 P3 2.2097(14)
Co1 P1 2.2338(17)
P1 C16 1.789(7)
P1 C14 1.828(6)
P1 C15 1.860(8)
P2 C18 1.814(7)
P2 C17 1.831(6)
P2 C19 1.836(7)
P3 C20 1.813(6)
P3 C22 1.830(7)
P3 C21 1.833(6)
C1 C2 1.390(7)
C1 C6 1.419(7)
C2 C3 1.402(7)
C3 C4 1.389(9)
C4 C5 1.358(10)
C5 C6 1.396(8)
C7 C8 1.486(6)
C8 C9 1.383(7)
C8 C13 1.387(6)
C9 F2 1.375(6)
C9 C10 1.377(7)
C10 C11 1.396(8)
C11 C12 1.367(8)
C12 C13 1.392(7)
C13 F1 1.362(6)
